data_1553707
loop_
_publ_author_name
'Hisaki, Ichiro'
'Ikenaka, Nobuaki'
'Tsuzuki, Seiji'
'Tohnai, Norimitsu'

_publ_section_title
;
 Sterically crowded hydrogen-bonded hexagonal network frameworks
;
_journal_issue 2
_journal_name_full 'Materials Chemistry Frontiers'
_journal_page_first 338
_journal_paper_doi 10.1039/C7QM00544J
_journal_volume 2
_journal_year 2018
_chemical_formula_moiety 'C72 H60 O12'
_chemical_formula_sum 'C72 H60 O12'
_chemical_formula_weight 1117.26
_chemical_name_systematic hexakis(4-carboxy-3,5-dimethylphenyl)triphenylene
_space_group_crystal_system triclinic
_space_group_IT_number 2
_space_group_name_Hall '-P 1'
_space_group_name_H-M_alt 'P -1'
_atom_sites_solution_hydrogens geom
_atom_sites_solution_primary direct
_atom_sites_solution_secondary difmap
_audit_update_record
;
2017-10-06 deposited with the CCDC.
2017-12-12 downloaded from the CCDC.
;
_cell_angle_alpha 100.6586(8)
_cell_angle_beta 93.1880(8)
_cell_angle_gamma 98.3918(14)
_cell_formula_units_Z 2
_cell_length_a 13.2528(3)
_cell_length_b 16.2730(4)
_cell_length_c 18.7976(4)
_cell_measurement_reflns_used 20624
_cell_measurement_temperature 213
_cell_measurement_theta_max 26.499
_cell_measurement_theta_min 2.064
_cell_volume 3927.09(16)
_computing_cell_refinement HKL2000
_computing_data_collection HKL2000
_computing_data_reduction HKL2000
_computing_molecular_graphics 'CrystalStructure 4.2.4'
_computing_publication_material 'CrystalStructure 4.2.4 (Rigaku, 2016)'
_computing_structure_refinement 'SHELXL Version 2014/7 (Sheldrick, 2008)'
_computing_structure_solution 'SHELXT Version 2014/4 (Sheldrick, 2014)'
_diffrn_ambient_temperature 213
_diffrn_measured_fraction_theta_full 0.890
_diffrn_measured_fraction_theta_max 0.890
_diffrn_measurement_device_type 'CCD (MX225HE Rayonix), BL38B1 SPring-8'
_diffrn_radiation_type synchrotron
_diffrn_radiation_wavelength 0.80000
_diffrn_reflns_av_R_equivalents 0.025
_diffrn_reflns_Laue_measured_fraction_full 0.890
_diffrn_reflns_Laue_measured_fraction_max 0.890
_diffrn_reflns_limit_h_max 14
_diffrn_reflns_limit_h_min -14
_diffrn_reflns_limit_k_max 17
_diffrn_reflns_limit_k_min -18
_diffrn_reflns_limit_l_max 20
_diffrn_reflns_limit_l_min 0
_diffrn_reflns_number 20624
_diffrn_reflns_point_group_measured_fraction_full 0.890
_diffrn_reflns_point_group_measured_fraction_max 0.890
_diffrn_reflns_theta_full 26.499
_diffrn_reflns_theta_max 26.499
_diffrn_reflns_theta_min 2.064
_diffrn_standards_number 0
_exptl_absorpt_coefficient_mu 0.000
_exptl_absorpt_correction_type none
_exptl_crystal_colour colorless
_exptl_crystal_density_diffrn 0.945
_exptl_crystal_density_method 'not measured'
_exptl_crystal_description block
_exptl_crystal_F_000 1176.00
_exptl_crystal_preparation Luminescent
_exptl_crystal_recrystallization_method 'Re-crystallisation from solvent: DMF, methyl benzoate'
_exptl_crystal_size_max 0.07
_exptl_crystal_size_mid 0.05
_exptl_crystal_size_min 0.01
_refine_diff_density_max 0.56
_refine_diff_density_min -0.44
_refine_ls_extinction_method none
_refine_ls_goodness_of_fit_ref 1.957
_refine_ls_hydrogen_treatment constr
_refine_ls_number_parameters 769
_refine_ls_number_reflns 10145
_refine_ls_number_restraints 0
_refine_ls_R_factor_all 0.1340
_refine_ls_R_factor_gt 0.1263
_refine_ls_shift/su_max 0.000
_refine_ls_structure_factor_coef Fsqd
_refine_ls_weighting_details 'w = 1/[\s^2^(Fo^2^)+(0.2000P)^2^] where P=(Fo^2^+2Fc^2^)/3'
_refine_ls_weighting_scheme calc
_refine_ls_wR_factor_gt 0.4032
_refine_ls_wR_factor_ref 0.4165
_reflns_Friedel_coverage 0.000
_reflns_number_gt 8503
_reflns_number_total 10145
_reflns_threshold_expression F^2^>2.0\s(F^2^)
_cod_data_source_file c7qm00544j2.cif
_cod_data_source_block TpMe-2
_cod_database_code 1553707

loop_
_space_group_symop_id
_space_group_symop_operation_xyz
1 +X,+Y,+Z
2 -X,-Y,-Z

loop_
_atom_site_label
_atom_site_type_symbol
_atom_site_fract_x
_atom_site_fract_y
_atom_site_fract_z
_atom_site_U_iso_or_equiv
_atom_site_adp_type
_atom_site_occupancy
_atom_site_site_symmetry_order
_atom_site_calc_flag
_atom_site_refinement_flags_posn
_atom_site_refinement_flags_adp
O1 O 0.1959(4) 0.5778(3) -0.0088(2) 0.1402(17) Uani 1 1 d . .
H73A H 0.1737 0.5775 -0.0505 0.168 Uiso 1 1 calc R U
O2 O 0.2733(4) 0.4797(3) -0.06569(19) 0.1472(18) Uani 1 1 d . .
O3 O 0.4715(3) 0.1457(2) -0.04738(15) 0.1064(11) Uani 1 1 d . .
O4 O 0.5883(3) 0.0973(2) 0.01613(16) 0.1050(11) Uani 1 1 d . .
H74A H 0.5761 0.0573 -0.0184 0.126 Uiso 1 1 calc R U
O5 O 1.1312(3) 0.1576(3) 0.4271(2) 0.1319(15) Uani 1 1 d . .
O6 O 1.0833(5) 0.1503(4) 0.5333(3) 0.191(3) Uani 1 1 d . .
H75A H 1.1327 0.1255 0.5349 0.229 Uiso 1 1 calc R U
O7 O 1.1589(4) 0.4659(4) 0.8069(2) 0.1543(19) Uani 1 1 d . .
H76A H 1.1919 0.4718 0.8462 0.185 Uiso 1 1 calc R U
O8 O 1.0888(3) 0.5670(3) 0.86640(19) 0.1269(14) Uani 1 1 d . .
O9 O 0.5913(3) 0.9815(2) 0.89752(16) 0.1108(12) Uani 1 1 d . .
O10 O 0.4677(3) 1.0256(2) 0.83686(17) 0.1062(12) Uani 1 1 d . .
H77A H 0.4706 1.0599 0.8751 0.127 Uiso 1 1 calc R U
O11 O 0.2035(5) 1.0393(4) 0.5430(3) 0.175(2) Uani 1 1 d . .
O12 O 0.2482(4) 1.0364(3) 0.4344(2) 0.1479(18) Uani 1 1 d . .
H78A H 0.2182 1.0775 0.4395 0.177 Uiso 1 1 calc R U
C1 C 0.4715(3) 0.4896(2) 0.25522(18) 0.0723(11) Uani 1 1 d . .
C2 C 0.5340(3) 0.4262(2) 0.25324(16) 0.0676(10) Uani 1 1 d . .
C3 C 0.5955(3) 0.4258(2) 0.31487(17) 0.0647(9) Uani 1 1 d . .
H3 H 0.6365 0.3839 0.3134 0.078 Uiso 1 1 calc R U
C4 C 0.5991(3) 0.4852(2) 0.37921(16) 0.0620(9) Uani 1 1 d . .
C5 C 0.6660(3) 0.4827(2) 0.44337(16) 0.0632(9) Uani 1 1 d . .
C6 C 0.7398(3) 0.4291(2) 0.44065(17) 0.0653(9) Uani 1 1 d . .
H6 H 0.7435 0.3924 0.3969 0.078 Uiso 1 1 calc R U
C7 C 0.8072(3) 0.4269(2) 0.49846(17) 0.0641(9) Uani 1 1 d . .
C8 C 0.8016(3) 0.4844(2) 0.56448(17) 0.0670(10) Uani 1 1 d . .
C9 C 0.7313(3) 0.5383(2) 0.56767(17) 0.0663(10) Uani 1 1 d . .
H9 H 0.7291 0.5757 0.6112 0.080 Uiso 1 1 calc R U
C10 C 0.6624(3) 0.5404(2) 0.50886(16) 0.0649(9) Uani 1 1 d . .
C11 C 0.5943(3) 0.6043(2) 0.51271(17) 0.0645(9) Uani 1 1 d . .
C12 C 0.5894(3) 0.6632(2) 0.57591(17) 0.0660(9) Uani 1 1 d . .
H12 H 0.6270 0.6587 0.6179 0.079 Uiso 1 1 calc R U
C13 C 0.5322(3) 0.7277(2) 0.57969(17) 0.0682(10) Uani 1 1 d . .
C14 C 0.4746(3) 0.7364(2) 0.51575(17) 0.0687(10) Uani 1 1 d . .
C15 C 0.4776(3) 0.6751(2) 0.45282(17) 0.0682(10) Uani 1 1 d . .
H15 H 0.4391 0.6787 0.4109 0.082 Uiso 1 1 calc R U
C16 C 0.5345(3) 0.6097(2) 0.44965(16) 0.0636(9) Uani 1 1 d . .
C17 C 0.5348(3) 0.5469(2) 0.38213(17) 0.0648(9) Uani 1 1 d . .
C18 C 0.4722(3) 0.5474(2) 0.32013(17) 0.0712(10) Uani 1 1 d . .
H18 H 0.4291 0.5879 0.3221 0.085 Uiso 1 1 calc R U
C19 C 0.4119(4) 0.5012(3) 0.18877(19) 0.0826(13) Uani 1 1 d . .
C20 C 0.3115(4) 0.4788(4) 0.1769(3) 0.1044(16) Uani 1 1 d . .
H20 H 0.2751 0.4561 0.2115 0.125 Uiso 1 1 calc R U
C21 C 0.2586(4) 0.4887(4) 0.1123(3) 0.1159(19) Uani 1 1 d . .
C22 C 0.3099(4) 0.5209(3) 0.0623(2) 0.0970(15) Uani 1 1 d . .
C23 C 0.4154(4) 0.5523(4) 0.0743(3) 0.1098(17) Uani 1 1 d . .
C24 C 0.4640(4) 0.5400(4) 0.1375(2) 0.1027(15) Uani 1 1 d . .
H24 H 0.5342 0.5581 0.1465 0.123 Uiso 1 1 calc R U
C25 C 0.1443(6) 0.4553(11) 0.1005(6) 0.238(7) Uani 1 1 d . .
H25A H 0.1070 0.5021 0.1062 0.286 Uiso 1 1 calc R U
H25B H 0.1256 0.4209 0.1355 0.286 Uiso 1 1 calc R U
H25C H 0.1284 0.4219 0.0524 0.286 Uiso 1 1 calc R U
C26 C 0.4717(6) 0.6031(6) 0.0246(4) 0.146(3) Uani 1 1 d . .
H26A H 0.4647 0.6616 0.0388 0.175 Uiso 1 1 calc R U
H26B H 0.4432 0.5822 -0.0246 0.175 Uiso 1 1 calc R U
H26C H 0.5429 0.5977 0.0282 0.175 Uiso 1 1 calc R U
C27 C 0.2564(4) 0.5263(4) -0.0098(3) 0.1069(17) Uani 1 1 d . .
C28 C 0.5331(3) 0.3575(2) 0.18817(17) 0.0712(10) Uani 1 1 d . .
C29 C 0.4419(3) 0.3100(3) 0.15471(19) 0.0782(11) Uani 1 1 d . .
H29 H 0.3809 0.3228 0.1727 0.094 Uiso 1 1 calc R U
C30 C 0.4373(3) 0.2440(3) 0.0955(2) 0.0798(12) Uani 1 1 d . .
C31 C 0.5306(3) 0.2227(3) 0.07203(19) 0.0780(11) Uani 1 1 d . .
C32 C 0.6239(3) 0.2689(2) 0.10447(18) 0.0742(11) Uani 1 1 d . .
C33 C 0.6224(3) 0.3367(2) 0.16167(18) 0.0731(10) Uani 1 1 d . .
H33 H 0.6842 0.3690 0.1827 0.088 Uiso 1 1 calc R U
C34 C 0.3358(4) 0.1991(4) 0.0608(3) 0.118(2) Uani 1 1 d . .
H34A H 0.3286 0.2066 0.0114 0.141 Uiso 1 1 calc R U
H34B H 0.2827 0.2218 0.0869 0.141 Uiso 1 1 calc R U
H34C H 0.3307 0.1398 0.0616 0.141 Uiso 1 1 calc R U
C35 C 0.7258(3) 0.2490(3) 0.0792(2) 0.0930(14) Uani 1 1 d . .
H35A H 0.7802 0.2901 0.1065 0.112 Uiso 1 1 calc R U
H35B H 0.7274 0.2508 0.0285 0.112 Uiso 1 1 calc R U
H35C H 0.7344 0.1935 0.0865 0.112 Uiso 1 1 calc R U
C36 C 0.5283(3) 0.1511(3) 0.0091(2) 0.0853(13) Uani 1 1 d . .
C37 C 0.8827(3) 0.3669(2) 0.48862(17) 0.0676(9) Uani 1 1 d . .
C38 C 0.8538(3) 0.2874(2) 0.44444(18) 0.0723(10) Uani 1 1 d . .
H38 H 0.7886 0.2742 0.4202 0.087 Uiso 1 1 calc R U
C39 C 0.9182(3) 0.2271(3) 0.4350(2) 0.0820(12) Uani 1 1 d . .
C40 C 1.0138(3) 0.2460(3) 0.4748(2) 0.0782(11) Uani 1 1 d . .
C41 C 1.0448(3) 0.3246(3) 0.5198(2) 0.0773(11) Uani 1 1 d . .
C42 C 0.9810(3) 0.3850(2) 0.52395(19) 0.0712(10) Uani 1 1 d . .
H42 H 1.0042 0.4391 0.5510 0.085 Uiso 1 1 calc R U
C43 C 0.8817(4) 0.1420(3) 0.3853(3) 0.1033(16) Uani 1 1 d . .
H43A H 0.8084 0.1297 0.3825 0.124 Uiso 1 1 calc R U
H43B H 0.9102 0.0987 0.4043 0.124 Uiso 1 1 calc R U
H43C H 0.9035 0.1437 0.3377 0.124 Uiso 1 1 calc R U
C44 C 1.1456(3) 0.3463(3) 0.5675(3) 0.1015(15) Uani 1 1 d . .
H44A H 1.2004 0.3318 0.5387 0.122 Uiso 1 1 calc R U
H44B H 1.1417 0.3149 0.6060 0.122 Uiso 1 1 calc R U
H44C H 1.1583 0.4058 0.5878 0.122 Uiso 1 1 calc R U
C45 C 1.0788(4) 0.1788(3) 0.4737(2) 0.0861(12) Uani 1 1 d . .
C46 C 0.8733(3) 0.4921(2) 0.63133(17) 0.0704(10) Uani 1 1 d . .
C47 C 0.9453(3) 0.5631(3) 0.65374(18) 0.0759(11) Uani 1 1 d . .
H47 H 0.9460 0.6074 0.6286 0.091 Uiso 1 1 calc R U
C48 C 1.0175(3) 0.5719(3) 0.7125(2) 0.0790(11) Uani 1 1 d . .
C49 C 1.0145(4) 0.5032(3) 0.7486(2) 0.0901(13) Uani 1 1 d . .
C50 C 0.9434(4) 0.4308(3) 0.7262(2) 0.0976(15) Uani 1 1 d . .
C51 C 0.8728(4) 0.4258(3) 0.6682(2) 0.0851(12) Uani 1 1 d . .
H51 H 0.8242 0.3773 0.6537 0.102 Uiso 1 1 calc R U
C52 C 1.0937(4) 0.6512(3) 0.7341(3) 0.0999(14) Uani 1 1 d . .
H52A H 1.0874 0.6765 0.7837 0.120 Uiso 1 1 calc R U
H52B H 1.0810 0.6901 0.7033 0.120 Uiso 1 1 calc R U
H52C H 1.1615 0.6379 0.7293 0.120 Uiso 1 1 calc R U
C53 C 0.9431(7) 0.3549(4) 0.7640(4) 0.163(4) Uani 1 1 d . .
H53A H 0.9362 0.3727 0.8149 0.196 Uiso 1 1 calc R U
H53B H 1.0061 0.3330 0.7578 0.196 Uiso 1 1 calc R U
H53C H 0.8867 0.3116 0.7431 0.196 Uiso 1 1 calc R U
C54 C 1.0902(4) 0.5128(3) 0.8133(3) 0.0998(15) Uani 1 1 d . .
C55 C 0.5311(3) 0.7861(2) 0.65095(17) 0.0680(10) Uani 1 1 d . .
C56 C 0.6223(3) 0.8340(2) 0.6852(2) 0.0762(11) Uani 1 1 d . .
H56 H 0.6834 0.8266 0.6646 0.091 Uiso 1 1 calc R U
C57 C 0.6245(3) 0.8921(3) 0.7488(2) 0.0816(12) Uani 1 1 d . .
C58 C 0.5314(3) 0.9066(3) 0.7774(2) 0.0788(11) Uani 1 1 d . .
C59 C 0.4394(3) 0.8590(2) 0.74453(18) 0.0711(10) Uani 1 1 d . .
C60 C 0.4416(3) 0.7993(2) 0.68161(18) 0.0681(10) Uani 1 1 d . .
H60 H 0.3803 0.7672 0.6594 0.082 Uiso 1 1 calc R U
C61 C 0.7277(4) 0.9406(4) 0.7827(3) 0.123(2) Uani 1 1 d . .
H61A H 0.7473 0.9194 0.8249 0.147 Uiso 1 1 calc R U
H61B H 0.7230 0.9996 0.7964 0.147 Uiso 1 1 calc R U
H61C H 0.7780 0.9333 0.7482 0.147 Uiso 1 1 calc R U
C62 C 0.3377(3) 0.8693(3) 0.7736(2) 0.0854(12) Uani 1 1 d . .
H62A H 0.3443 0.8756 0.8255 0.102 Uiso 1 1 calc R U
H62B H 0.2883 0.8202 0.7530 0.102 Uiso 1 1 calc R U
H62C H 0.3156 0.9187 0.7608 0.102 Uiso 1 1 calc R U
C63 C 0.5316(3) 0.9749(3) 0.8427(2) 0.0854(12) Uani 1 1 d . .
C64 C 0.4180(3) 0.8078(2) 0.51058(18) 0.0714(10) Uani 1 1 d . .
C65 C 0.4494(3) 0.8896(2) 0.54944(19) 0.0751(10) Uani 1 1 d . .
H65 H 0.5097 0.9008 0.5798 0.090 Uiso 1 1 calc R U
C66 C 0.3963(3) 0.9545(3) 0.5454(2) 0.0805(11) Uani 1 1 d . .
C67 C 0.3076(4) 0.9389(3) 0.4971(2) 0.0821(12) Uani 1 1 d . .
C68 C 0.2728(3) 0.8571(3) 0.4556(2) 0.0848(12) Uani 1 1 d . .
C69 C 0.3289(3) 0.7930(3) 0.4635(2) 0.0783(11) Uani 1 1 d . .
H69 H 0.3065 0.7387 0.4368 0.094 Uiso 1 1 calc R U
C70 C 0.4330(4) 1.0409(3) 0.5935(3) 0.0944(13) Uani 1 1 d . .
H70A H 0.4124 1.0841 0.5701 0.113 Uiso 1 1 calc R U
H70B H 0.5063 1.0498 0.6017 0.113 Uiso 1 1 calc R U
H70C H 0.4035 1.0433 0.6392 0.113 Uiso 1 1 calc R U
C71 C 0.1770(4) 0.8365(3) 0.4046(3) 0.1109(18) Uani 1 1 d . .
H71A H 0.1899 0.8585 0.3614 0.133 Uiso 1 1 calc R U
H71B H 0.1232 0.8616 0.4279 0.133 Uiso 1 1 calc R U
H71C H 0.1569 0.7761 0.3919 0.133 Uiso 1 1 calc R U
C72 C 0.2486(4) 1.0077(3) 0.4909(2) 0.0922(13) Uani 1 1 d . .

loop_
_atom_site_aniso_label
_atom_site_aniso_U_11
_atom_site_aniso_U_22
_atom_site_aniso_U_33
_atom_site_aniso_U_23
_atom_site_aniso_U_13
_atom_site_aniso_U_12
O1 0.183(4) 0.151(3) 0.081(2) -0.021(2) -0.063(2) 0.092(3)
O2 0.178(4) 0.201(4) 0.0586(19) -0.022(2) -0.040(2) 0.096(3)
O3 0.139(3) 0.108(2) 0.0537(16) -0.0459(15) -0.0339(16) 0.056(2)
O4 0.129(2) 0.103(2) 0.0661(17) -0.0489(15) -0.0295(16) 0.0602(19)
O5 0.166(3) 0.154(3) 0.110(3) 0.035(2) 0.036(2) 0.119(3)
O6 0.264(6) 0.223(5) 0.173(5) 0.111(4) 0.109(4) 0.204(5)
O7 0.152(3) 0.213(5) 0.095(3) -0.006(3) -0.051(2) 0.089(4)
O8 0.162(3) 0.140(3) 0.067(2) -0.016(2) -0.051(2) 0.054(3)
O9 0.123(2) 0.126(3) 0.0623(17) -0.0558(17) -0.0333(17) 0.059(2)
O10 0.127(2) 0.103(2) 0.0704(18) -0.0508(16) -0.0289(16) 0.0603(19)
O11 0.260(6) 0.195(5) 0.136(4) 0.069(3) 0.083(4) 0.184(5)
O12 0.204(4) 0.170(4) 0.121(3) 0.060(3) 0.054(3) 0.142(4)
C1 0.096(2) 0.076(2) 0.0396(17) -0.0202(15) -0.0238(16) 0.045(2)
C2 0.086(2) 0.076(2) 0.0321(16) -0.0236(15) -0.0190(14) 0.0389(19)
C3 0.085(2) 0.0658(19) 0.0377(16) -0.0191(14) -0.0180(15) 0.0390(18)
C4 0.080(2) 0.0635(19) 0.0366(16) -0.0183(14) -0.0170(14) 0.0349(17)
C5 0.080(2) 0.0679(19) 0.0353(16) -0.0173(14) -0.0180(14) 0.0362(18)
C6 0.086(2) 0.0656(19) 0.0380(16) -0.0195(14) -0.0156(15) 0.0377(18)
C7 0.079(2) 0.0657(19) 0.0428(17) -0.0111(14) -0.0174(15) 0.0333(17)
C8 0.083(2) 0.074(2) 0.0377(16) -0.0155(14) -0.0214(15) 0.0350(19)
C9 0.085(2) 0.071(2) 0.0362(16) -0.0203(14) -0.0198(14) 0.0396(19)
C10 0.083(2) 0.0679(19) 0.0362(16) -0.0218(14) -0.0190(15) 0.0378(18)
C11 0.079(2) 0.071(2) 0.0375(16) -0.0183(14) -0.0156(14) 0.0367(18)
C12 0.081(2) 0.070(2) 0.0381(16) -0.0214(14) -0.0210(14) 0.0347(18)
C13 0.086(2) 0.069(2) 0.0406(17) -0.0243(15) -0.0174(15) 0.0364(19)
C14 0.087(2) 0.073(2) 0.0405(17) -0.0213(15) -0.0165(15) 0.0411(19)
C15 0.089(2) 0.071(2) 0.0387(16) -0.0191(15) -0.0199(15) 0.0409(19)
C16 0.084(2) 0.0661(19) 0.0353(16) -0.0179(14) -0.0166(14) 0.0359(18)
C17 0.082(2) 0.0665(19) 0.0385(16) -0.0195(14) -0.0193(14) 0.0364(18)
C18 0.098(2) 0.073(2) 0.0377(17) -0.0183(15) -0.0247(16) 0.047(2)
C19 0.116(3) 0.082(2) 0.0420(19) -0.0277(18) -0.030(2) 0.051(2)
C20 0.105(3) 0.141(4) 0.062(2) -0.003(3) -0.026(2) 0.045(3)
C21 0.111(4) 0.163(5) 0.070(3) 0.000(3) -0.028(3) 0.051(4)
C22 0.122(4) 0.111(3) 0.052(2) -0.014(2) -0.026(2) 0.050(3)
C23 0.119(4) 0.144(5) 0.068(3) 0.016(3) -0.021(3) 0.043(4)
C24 0.111(3) 0.133(4) 0.061(3) 0.008(3) -0.024(2) 0.033(3)
C25 0.109(5) 0.46(2) 0.159(8) 0.138(11) -0.040(5) 0.023(8)
C26 0.166(6) 0.180(6) 0.098(4) 0.048(4) -0.023(4) 0.031(5)
C27 0.127(4) 0.118(4) 0.066(3) -0.017(3) -0.039(3) 0.052(3)
C28 0.096(3) 0.071(2) 0.0369(16) -0.0251(15) -0.0223(16) 0.037(2)
C29 0.088(2) 0.086(2) 0.0501(19) -0.0265(18) -0.0178(17) 0.038(2)
C30 0.088(3) 0.078(2) 0.059(2) -0.0287(18) -0.0192(18) 0.029(2)
C31 0.098(3) 0.083(2) 0.0422(18) -0.0291(17) -0.0170(17) 0.042(2)
C32 0.090(2) 0.082(2) 0.0411(17) -0.0216(16) -0.0134(16) 0.034(2)
C33 0.089(2) 0.078(2) 0.0436(18) -0.0236(16) -0.0173(16) 0.037(2)
C34 0.102(3) 0.108(3) 0.113(4) -0.058(3) -0.036(3) 0.041(3)
C35 0.099(3) 0.109(3) 0.058(2) -0.028(2) -0.004(2) 0.034(3)
C36 0.100(3) 0.086(3) 0.055(2) -0.0354(19) -0.017(2) 0.037(2)
C37 0.082(2) 0.077(2) 0.0410(17) -0.0093(15) -0.0144(15) 0.0361(19)
C38 0.089(2) 0.074(2) 0.0489(18) -0.0153(16) -0.0189(16) 0.040(2)
C39 0.103(3) 0.081(2) 0.058(2) -0.0154(18) -0.0130(19) 0.047(2)
C40 0.094(3) 0.080(2) 0.063(2) -0.0015(18) -0.0072(19) 0.047(2)
C41 0.076(2) 0.086(2) 0.069(2) -0.0022(19) -0.0131(17) 0.040(2)
C42 0.083(2) 0.068(2) 0.059(2) -0.0103(16) -0.0179(17) 0.0386(19)
C43 0.129(4) 0.088(3) 0.083(3) -0.029(2) -0.028(3) 0.056(3)
C44 0.084(3) 0.093(3) 0.124(4) 0.010(3) -0.030(3) 0.031(2)
C45 0.106(3) 0.091(3) 0.066(2) 0.002(2) -0.005(2) 0.055(2)
C46 0.085(2) 0.079(2) 0.0410(17) -0.0177(16) -0.0234(16) 0.040(2)
C47 0.096(3) 0.083(2) 0.0430(18) -0.0122(16) -0.0228(17) 0.038(2)
C48 0.086(2) 0.090(3) 0.054(2) -0.0113(18) -0.0243(17) 0.034(2)
C49 0.109(3) 0.100(3) 0.054(2) -0.002(2) -0.038(2) 0.032(3)
C50 0.126(4) 0.097(3) 0.067(3) 0.008(2) -0.039(2) 0.032(3)
C51 0.110(3) 0.085(3) 0.051(2) -0.0032(18) -0.033(2) 0.022(2)
C52 0.103(3) 0.111(3) 0.071(3) -0.004(2) -0.033(2) 0.012(3)
C53 0.220(8) 0.121(4) 0.133(5) 0.043(4) -0.105(6) 0.002(5)
C54 0.118(4) 0.103(3) 0.071(3) 0.001(3) -0.033(3) 0.030(3)
C55 0.088(2) 0.069(2) 0.0409(17) -0.0215(15) -0.0157(15) 0.0412(19)
C56 0.086(2) 0.079(2) 0.053(2) -0.0286(17) -0.0121(17) 0.040(2)
C57 0.090(3) 0.082(2) 0.058(2) -0.0314(18) -0.0164(18) 0.031(2)
C58 0.096(3) 0.077(2) 0.0499(19) -0.0312(18) -0.0149(18) 0.035(2)
C59 0.091(2) 0.075(2) 0.0426(17) -0.0151(15) -0.0104(16) 0.038(2)
C60 0.079(2) 0.068(2) 0.0471(18) -0.0216(15) -0.0146(15) 0.0305(18)
C61 0.100(3) 0.133(4) 0.097(3) -0.069(3) -0.021(3) 0.022(3)
C62 0.099(3) 0.096(3) 0.055(2) -0.0213(19) -0.0044(18) 0.043(2)
C63 0.096(3) 0.089(3) 0.058(2) -0.032(2) -0.011(2) 0.036(2)
C64 0.088(2) 0.080(2) 0.0441(17) -0.0153(16) -0.0087(16) 0.047(2)
C65 0.092(2) 0.080(2) 0.0488(19) -0.0161(16) -0.0093(17) 0.041(2)
C66 0.108(3) 0.075(2) 0.058(2) -0.0107(17) 0.0011(19) 0.044(2)
C67 0.107(3) 0.084(3) 0.060(2) -0.0063(18) 0.003(2) 0.055(2)
C68 0.100(3) 0.096(3) 0.059(2) -0.0115(19) -0.0166(19) 0.061(2)
C69 0.096(3) 0.077(2) 0.057(2) -0.0188(17) -0.0194(18) 0.050(2)
C70 0.116(3) 0.075(2) 0.088(3) -0.014(2) 0.002(2) 0.042(2)
C71 0.122(4) 0.112(3) 0.092(3) -0.023(3) -0.039(3) 0.072(3)
C72 0.121(3) 0.099(3) 0.063(2) -0.003(2) 0.004(2) 0.065(3)

loop_
_atom_type_symbol
_atom_type_description
_atom_type_scat_dispersion_real
_atom_type_scat_dispersion_imag
_atom_type_scat_source
C C 0.0000 0.0000
;
International Tables for Crystallography
(Vol. C, Tables 4.2.6.8 and 6.1.1.4)
;
H H 0.0000 0.0000
;
International Tables for Crystallography
(Vol. C, Table 6.1.1.4)
;
O O 0.0000 0.0000
;
International Tables for Crystallography
(Vol. C, Tables 4.2.6.8 and 6.1.1.4)
;

loop_
_geom_angle_atom_site_label_1
_geom_angle_atom_site_label_2
_geom_angle_atom_site_label_3
_geom_angle
C27 O1 H73A 109.5
C36 O4 H74A 109.5
C45 O6 H75A 109.5
C54 O7 H76A 109.5
C63 O10 H77A 109.5
C72 O12 H78A 109.5
C18 C1 C2 118.5(3)
C18 C1 C19 119.1(3)
C2 C1 C19 122.2(3)
C3 C2 C1 118.6(3)
C3 C2 C28 118.7(3)
C1 C2 C28 122.7(3)
C2 C3 C4 123.2(3)
C2 C3 H3 118.4
C4 C3 H3 118.4
C3 C4 C17 118.4(3)
C3 C4 C5 121.4(3)
C17 C4 C5 120.2(3)
C6 C5 C10 118.1(3)
C6 C5 C4 122.1(3)
C10 C5 C4 119.6(3)
C7 C6 C5 124.3(3)
C7 C6 H6 117.9
C5 C6 H6 117.9
C6 C7 C8 117.0(3)
C6 C7 C37 119.2(3)
C8 C7 C37 123.7(3)
C9 C8 C7 119.4(3)
C9 C8 C46 117.4(3)
C7 C8 C46 123.1(3)
C8 C9 C10 123.6(3)
C8 C9 H9 118.2
C10 C9 H9 118.2
C9 C10 C5 117.5(3)
C9 C10 C11 121.8(3)
C5 C10 C11 120.6(3)
C12 C11 C16 117.9(3)
C12 C11 C10 122.4(3)
C16 C11 C10 119.6(3)
C13 C12 C11 123.7(3)
C13 C12 H12 118.1
C11 C12 H12 118.1
C12 C13 C14 119.2(3)
C12 C13 C55 118.9(3)
C14 C13 C55 121.9(3)
C15 C14 C13 116.7(3)
C15 C14 C64 118.6(3)
C13 C14 C64 124.6(3)
C16 C15 C14 123.7(3)
C16 C15 H15 118.1
C14 C15 H15 118.1
C15 C16 C11 118.7(3)
C15 C16 C17 121.6(3)
C11 C16 C17 119.7(3)
C18 C17 C4 118.6(3)
C18 C17 C16 121.2(3)
C4 C17 C16 120.2(3)
C17 C18 C1 122.7(3)
C17 C18 H18 118.7
C1 C18 H18 118.7
C20 C19 C24 118.1(4)
C20 C19 C1 123.0(5)
C24 C19 C1 118.9(4)
C19 C20 C21 121.2(6)
C19 C20 H20 119.4
C21 C20 H20 119.4
C22 C21 C20 120.0(5)
C22 C21 C25 122.2(5)
C20 C21 C25 117.7(6)
C21 C22 C23 121.5(4)
C21 C22 C27 121.2(5)
C23 C22 C27 117.3(5)
C24 C23 C22 116.1(5)
C24 C23 C26 121.2(5)
C22 C23 C26 122.5(5)
C23 C24 C19 122.8(5)
C23 C24 H24 118.6
C19 C24 H24 118.6
C21 C25 H25A 109.5
C21 C25 H25B 109.5
H25A C25 H25B 109.5
C21 C25 H25C 109.5
H25A C25 H25C 109.5
H25B C25 H25C 109.5
C23 C26 H26A 109.5
C23 C26 H26B 109.5
H26A C26 H26B 109.5
C23 C26 H26C 109.5
H26A C26 H26C 109.5
H26B C26 H26C 109.5
O2 C27 O1 123.0(4)
O2 C27 C22 119.6(5)
O1 C27 C22 117.4(4)
C33 C28 C29 117.8(3)
C33 C28 C2 121.3(3)
C29 C28 C2 120.9(3)
C28 C29 C30 123.0(4)
C28 C29 H29 118.5
C30 C29 H29 118.5
C29 C30 C31 117.3(3)
C29 C30 C34 119.3(4)
C31 C30 C34 123.3(3)
C32 C31 C30 121.3(3)
C32 C31 C36 120.1(3)
C30 C31 C36 118.6(3)
C31 C32 C33 118.1(3)
C31 C32 C35 122.6(3)
C33 C32 C35 119.3(3)
C28 C33 C32 122.4(4)
C28 C33 H33 118.8
C32 C33 H33 118.8
C30 C34 H34A 109.5
C30 C34 H34B 109.5
H34A C34 H34B 109.5
C30 C34 H34C 109.5
H34A C34 H34C 109.5
H34B C34 H34C 109.5
C32 C35 H35A 109.5
C32 C35 H35B 109.5
H35A C35 H35B 109.5
C32 C35 H35C 109.5
H35A C35 H35C 109.5
H35B C35 H35C 109.5
O3 C36 O4 122.6(3)
O3 C36 C31 120.8(4)
O4 C36 C31 116.6(3)
C38 C37 C42 117.4(3)
C38 C37 C7 119.4(3)
C42 C37 C7 123.2(3)
C39 C38 C37 122.6(3)
C39 C38 H38 118.7
C37 C38 H38 118.7
C38 C39 C40 118.2(3)
C38 C39 C43 119.6(4)
C40 C39 C43 122.1(3)
C41 C40 C39 120.6(3)
C41 C40 C45 119.7(3)
C39 C40 C45 119.5(4)
C42 C41 C40 119.4(3)
C42 C41 C44 118.1(3)
C40 C41 C44 122.5(3)
C41 C42 C37 121.6(3)
C41 C42 H42 119.2
C37 C42 H42 119.2
C39 C43 H43A 109.5
C39 C43 H43B 109.5
H43A C43 H43B 109.5
C39 C43 H43C 109.5
H43A C43 H43C 109.5
H43B C43 H43C 109.5
C41 C44 H44A 109.5
C41 C44 H44B 109.5
H44A C44 H44B 109.5
C41 C44 H44C 109.5
H44A C44 H44C 109.5
H44B C44 H44C 109.5
O5 C45 O6 120.6(4)
O5 C45 C40 125.2(4)
O6 C45 C40 113.8(4)
C47 C46 C51 118.6(3)
C47 C46 C8 120.2(4)
C51 C46 C8 121.0(3)
C46 C47 C48 122.8(4)
C46 C47 H47 118.6
C48 C47 H47 118.6
C47 C48 C49 116.8(4)
C47 C48 C52 120.0(4)
C49 C48 C52 123.2(3)
C50 C49 C48 121.1(3)
C50 C49 C54 121.5(4)
C48 C49 C54 117.3(4)
C51 C50 C49 119.7(4)
C51 C50 C53 119.5(5)
C49 C50 C53 120.8(4)
C50 C51 C46 120.9(4)
C50 C51 H51 119.5
C46 C51 H51 119.5
C48 C52 H52A 109.5
C48 C52 H52B 109.5
H52A C52 H52B 109.5
C48 C52 H52C 109.5
H52A C52 H52C 109.5
H52B C52 H52C 109.5
C50 C53 H53A 109.5
C50 C53 H53B 109.5
H53A C53 H53B 109.5
C50 C53 H53C 109.5
H53A C53 H53C 109.5
H53B C53 H53C 109.5
O8 C54 O7 122.4(4)
O8 C54 C49 120.6(5)
O7 C54 C49 116.9(4)
C60 C55 C56 118.1(3)
C60 C55 C13 122.1(3)
C56 C55 C13 119.6(3)
C57 C56 C55 121.7(4)
C57 C56 H56 119.1
C55 C56 H56 119.1
C56 C57 C58 118.9(3)
C56 C57 C61 118.0(4)
C58 C57 C61 123.1(3)
C59 C58 C57 120.4(3)
C59 C58 C63 120.0(4)
C57 C58 C63 119.6(4)
C60 C59 C58 118.4(3)
C60 C59 C62 118.4(3)
C58 C59 C62 123.2(3)
C55 C60 C59 122.4(3)
C55 C60 H60 118.8
C59 C60 H60 118.8
C57 C61 H61A 109.5
C57 C61 H61B 109.5
H61A C61 H61B 109.5
C57 C61 H61C 109.5
H61A C61 H61C 109.5
H61B C61 H61C 109.5
C59 C62 H62A 109.5
C59 C62 H62B 109.5
H62A C62 H62B 109.5
C59 C62 H62C 109.5
H62A C62 H62C 109.5
H62B C62 H62C 109.5
O9 C63 O10 123.6(3)
O9 C63 C58 121.4(4)
O10 C63 C58 115.1(3)
C65 C64 C69 117.5(3)
C65 C64 C14 123.5(3)
C69 C64 C14 119.0(3)
C66 C65 C64 123.2(4)
C66 C65 H65 118.4
C64 C65 H65 118.4
C65 C66 C67 118.6(3)
C65 C66 C70 119.6(4)
C67 C66 C70 121.8(3)
C66 C67 C68 120.6(3)
C66 C67 C72 120.0(4)
C68 C67 C72 119.4(4)
C69 C68 C67 118.1(3)
C69 C68 C71 119.2(4)
C67 C68 C71 122.7(3)
C68 C69 C64 122.0(3)
C68 C69 H69 119.0
C64 C69 H69 119.0
C66 C70 H70A 109.5
C66 C70 H70B 109.5
H70A C70 H70B 109.5
C66 C70 H70C 109.5
H70A C70 H70C 109.5
H70B C70 H70C 109.5
C68 C71 H71A 109.5
C68 C71 H71B 109.5
H71A C71 H71B 109.5
C68 C71 H71C 109.5
H71A C71 H71C 109.5
H71B C71 H71C 109.5
O12 C72 O11 120.2(4)
O12 C72 C67 119.1(4)
O11 C72 C67 120.6(4)

loop_
_geom_bond_atom_site_label_1
_geom_bond_atom_site_label_2
_geom_bond_distance
O1 C27 1.241(6)
O1 H73A 0.8200
O2 C27 1.229(6)
O3 C36 1.248(5)
O4 C36 1.285(5)
O4 H74A 0.8200
O5 C45 1.181(6)
O6 C45 1.291(6)
O6 H75A 0.8200
O7 C54 1.266(7)
O7 H76A 0.8200
O8 C54 1.207(6)
O9 C63 1.242(5)
O10 C63 1.278(5)
O10 H77A 0.8200
O11 C72 1.244(6)
O12 C72 1.238(6)
O12 H78A 0.8200
C1 C18 1.395(4)
C1 C2 1.410(5)
C1 C19 1.497(5)
C2 C3 1.381(4)
C2 C28 1.495(4)
C3 C4 1.395(4)
C3 H3 0.9300
C4 C17 1.404(5)
C4 C5 1.468(4)
C5 C6 1.399(5)
C5 C10 1.412(4)
C6 C7 1.377(5)
C6 H6 0.9300
C7 C8 1.421(4)
C7 C37 1.492(5)
C8 C9 1.366(5)
C8 C46 1.508(4)
C9 C10 1.403(4)
C9 H9 0.9300
C10 C11 1.466(5)
C11 C12 1.393(4)
C11 C16 1.413(4)
C12 C13 1.376(5)
C12 H12 0.9300
C13 C14 1.427(5)
C13 C55 1.494(4)
C14 C15 1.405(4)
C14 C64 1.488(5)
C15 C16 1.386(5)
C15 H15 0.9300
C16 C17 1.476(4)
C17 C18 1.395(4)
C18 H18 0.9300
C19 C20 1.322(7)
C19 C24 1.406(8)
C20 C21 1.414(7)
C20 H20 0.9300
C21 C22 1.331(9)
C21 C25 1.521(10)
C22 C23 1.408(8)
C22 C27 1.517(6)
C23 C24 1.379(6)
C23 C26 1.515(9)
C24 H24 0.9300
C25 H25A 0.9600
C25 H25B 0.9600
C25 H25C 0.9600
C26 H26A 0.9600
C26 H26B 0.9600
C26 H26C 0.9600
C28 C33 1.373(6)
C28 C29 1.384(5)
C29 C30 1.388(5)
C29 H29 0.9300
C30 C31 1.405(6)
C30 C34 1.486(6)
C31 C32 1.393(5)
C31 C36 1.495(5)
C32 C33 1.394(5)
C32 C35 1.515(6)
C33 H33 0.9300
C34 H34A 0.9600
C34 H34B 0.9600
C34 H34C 0.9600
C35 H35A 0.9600
C35 H35B 0.9600
C35 H35C 0.9600
C37 C38 1.390(5)
C37 C42 1.395(5)
C38 C39 1.385(5)
C38 H38 0.9300
C39 C40 1.398(6)
C39 C43 1.517(6)
C40 C41 1.388(6)
C40 C45 1.486(5)
C41 C42 1.382(5)
C41 C44 1.525(5)
C42 H42 0.9300
C43 H43A 0.9600
C43 H43B 0.9600
C43 H43C 0.9600
C44 H44A 0.9600
C44 H44B 0.9600
C44 H44C 0.9600
C46 C47 1.369(6)
C46 C51 1.386(6)
C47 C48 1.393(5)
C47 H47 0.9300
C48 C49 1.408(7)
C48 C52 1.493(6)
C49 C50 1.379(7)
C49 C54 1.503(6)
C50 C51 1.378(6)
C50 C53 1.535(8)
C51 H51 0.9300
C52 H52A 0.9600
C52 H52B 0.9600
C52 H52C 0.9600
C53 H53A 0.9600
C53 H53B 0.9600
C53 H53C 0.9600
C55 C60 1.375(5)
C55 C56 1.392(5)
C56 C57 1.375(5)
C56 H56 0.9300
C57 C58 1.408(6)
C57 C61 1.516(6)
C58 C59 1.390(5)
C58 C63 1.496(5)
C59 C60 1.389(4)
C59 C62 1.502(6)
C60 H60 0.9300
C61 H61A 0.9600
C61 H61B 0.9600
C61 H61C 0.9600
C62 H62A 0.9600
C62 H62B 0.9600
C62 H62C 0.9600
C64 C65 1.387(5)
C64 C69 1.399(5)
C65 C66 1.362(5)
C65 H65 0.9300
C66 C67 1.408(6)
C66 C70 1.521(6)
C67 C68 1.411(6)
C67 C72 1.474(6)
C68 C69 1.391(5)
C68 C71 1.504(6)
C69 H69 0.9300
C70 H70A 0.9600
C70 H70B 0.9600
C70 H70C 0.9600
C71 H71A 0.9600
C71 H71B 0.9600
C71 H71C 0.9600

loop_
_geom_hbond_atom_site_label_D
_geom_hbond_atom_site_label_H
_geom_hbond_atom_site_label_A
_geom_hbond_site_symmetry_A
_geom_hbond_distance_DA
_geom_hbond_distance_DH
_geom_hbond_distance_HA
_geom_hbond_angle_DHA
_geom_hbond_publ_flag
O1 H73A O8 1_454 2.636(6) 0.820 1.839 163.4 no
O4 H74A O9 1_544 2.646(4) 0.820 1.856 161.3 no
O6 H75A O11 1_645 2.600(10) 0.820 1.821 158.2 no
O7 H76A O2 1_656 2.716(6) 0.820 1.898 176.3 no
O10 H77A O3 1_566 2.635(4) 0.820 1.820 172.4 no
O12 H78A O5 1_465 2.699(8) 0.820 1.900 164.8 no

loop_
_geom_torsion_atom_site_label_1
_geom_torsion_atom_site_label_2
_geom_torsion_atom_site_label_3
_geom_torsion_atom_site_label_4
_geom_torsion
C18 C1 C2 C3 -2.1(6)
C19 C1 C2 C3 172.6(4)
C18 C1 C2 C28 175.4(4)
C19 C1 C2 C28 -9.9(7)
C1 C2 C3 C4 -0.1(6)
C28 C2 C3 C4 -177.6(4)
C2 C3 C4 C17 1.9(6)
C2 C3 C4 C5 -179.7(4)
C3 C4 C5 C6 9.3(6)
C17 C4 C5 C6 -172.3(4)
C3 C4 C5 C10 -175.8(4)
C17 C4 C5 C10 2.6(6)
C10 C5 C6 C7 2.1(6)
C4 C5 C6 C7 177.1(4)
C5 C6 C7 C8 -1.0(6)
C5 C6 C7 C37 -179.9(4)
C6 C7 C8 C9 -0.3(6)
C37 C7 C8 C9 178.5(4)
C6 C7 C8 C46 -177.2(4)
C37 C7 C8 C46 1.6(6)
C7 C8 C9 C10 0.5(6)
C46 C8 C9 C10 177.6(4)
C8 C9 C10 C5 0.6(6)
C8 C9 C10 C11 -174.6(4)
C6 C5 C10 C9 -1.8(6)
C4 C5 C10 C9 -177.0(4)
C6 C5 C10 C11 173.5(4)
C4 C5 C10 C11 -1.7(6)
C9 C10 C11 C12 -3.9(6)
C5 C10 C11 C12 -179.0(4)
C9 C10 C11 C16 173.0(4)
C5 C10 C11 C16 -2.1(6)
C16 C11 C12 C13 -2.0(6)
C10 C11 C12 C13 175.0(4)
C11 C12 C13 C14 -0.6(6)
C11 C12 C13 C55 178.7(4)
C12 C13 C14 C15 2.4(6)
C55 C13 C14 C15 -176.9(4)
C12 C13 C14 C64 -173.7(4)
C55 C13 C14 C64 6.9(7)
C13 C14 C15 C16 -1.8(6)
C64 C14 C15 C16 174.6(4)
C14 C15 C16 C11 -0.8(6)
C14 C15 C16 C17 179.9(4)
C12 C11 C16 C15 2.6(6)
C10 C11 C16 C15 -174.4(4)
C12 C11 C16 C17 -178.0(4)
C10 C11 C16 C17 4.9(6)
C3 C4 C17 C18 -1.5(6)
C5 C4 C17 C18 180.0(4)
C3 C4 C17 C16 178.6(4)
C5 C4 C17 C16 0.2(6)
C15 C16 C17 C18 -4.5(6)
C11 C16 C17 C18 176.2(4)
C15 C16 C17 C4 175.3(4)
C11 C16 C17 C4 -4.0(6)
C4 C17 C18 C1 -0.6(7)
C16 C17 C18 C1 179.2(4)
C2 C1 C18 C17 2.5(7)
C19 C1 C18 C17 -172.4(4)
C18 C1 C19 C20 -79.1(6)
C2 C1 C19 C20 106.2(5)
C18 C1 C19 C24 98.9(5)
C2 C1 C19 C24 -75.8(6)
C24 C19 C20 C21 3.8(7)
C1 C19 C20 C21 -178.2(5)
C19 C20 C21 C22 0.1(9)
C19 C20 C21 C25 175.6(9)
C20 C21 C22 C23 -5.3(9)
C25 C21 C22 C23 179.4(9)
C20 C21 C22 C27 175.4(5)
C25 C21 C22 C27 0.1(11)
C21 C22 C23 C24 6.2(8)
C27 C22 C23 C24 -174.5(5)
C21 C22 C23 C26 -168.9(6)
C27 C22 C23 C26 10.4(8)
C22 C23 C24 C19 -2.2(8)
C26 C23 C24 C19 173.0(6)
C20 C19 C24 C23 -2.7(7)
C1 C19 C24 C23 179.2(5)
C21 C22 C27 O2 -109.4(7)
C23 C22 C27 O2 71.3(8)
C21 C22 C27 O1 69.8(8)
C23 C22 C27 O1 -109.5(7)
C3 C2 C28 C33 -49.4(6)
C1 C2 C28 C33 133.1(4)
C3 C2 C28 C29 127.5(4)
C1 C2 C28 C29 -50.0(6)
C33 C28 C29 C30 -1.1(7)
C2 C28 C29 C30 -178.2(4)
C28 C29 C30 C31 3.7(7)
C28 C29 C30 C34 -177.1(5)
C29 C30 C31 C32 -3.4(7)
C34 C30 C31 C32 177.4(5)
C29 C30 C31 C36 179.1(4)
C34 C30 C31 C36 -0.1(7)
C30 C31 C32 C33 0.7(7)
C36 C31 C32 C33 178.2(4)
C30 C31 C32 C35 -178.3(4)
C36 C31 C32 C35 -0.8(7)
C29 C28 C33 C32 -1.8(6)
C2 C28 C33 C32 175.2(4)
C31 C32 C33 C28 2.0(6)
C35 C32 C33 C28 -178.9(4)
C32 C31 C36 O3 -130.7(5)
C30 C31 C36 O3 46.8(7)
C32 C31 C36 O4 48.3(6)
C30 C31 C36 O4 -134.2(5)
C6 C7 C37 C38 -36.4(6)
C8 C7 C37 C38 144.8(4)
C6 C7 C37 C42 146.1(4)
C8 C7 C37 C42 -32.6(6)
C42 C37 C38 C39 0.3(6)
C7 C37 C38 C39 -177.3(4)
C37 C38 C39 C40 3.5(7)
C37 C38 C39 C43 -179.4(5)
C38 C39 C40 C41 -3.0(7)
C43 C39 C40 C41 180.0(5)
C38 C39 C40 C45 171.8(4)
C43 C39 C40 C45 -5.3(7)
C39 C40 C41 C42 -1.3(7)
C45 C40 C41 C42 -176.0(4)
C39 C40 C41 C44 176.4(4)
C45 C40 C41 C44 1.7(7)
C40 C41 C42 C37 5.2(7)
C44 C41 C42 C37 -172.5(4)
C38 C37 C42 C41 -4.7(6)
C7 C37 C42 C41 172.8(4)
C41 C40 C45 O5 -104.4(6)
C39 C40 C45 O5 80.8(7)
C41 C40 C45 O6 68.1(7)
C39 C40 C45 O6 -106.7(6)
C9 C8 C46 C47 -67.2(5)
C7 C8 C46 C47 109.8(4)
C9 C8 C46 C51 117.3(4)
C7 C8 C46 C51 -65.7(6)
C51 C46 C47 C48 -0.6(6)
C8 C46 C47 C48 -176.2(3)
C46 C47 C48 C49 0.6(6)
C46 C47 C48 C52 -179.9(4)
C47 C48 C49 C50 0.2(7)
C52 C48 C49 C50 -179.3(5)
C47 C48 C49 C54 -178.5(4)
C52 C48 C49 C54 2.1(7)
C48 C49 C50 C51 -1.1(8)
C54 C49 C50 C51 177.6(5)
C48 C49 C50 C53 177.8(6)
C54 C49 C50 C53 -3.6(9)
C49 C50 C51 C46 1.1(7)
C53 C50 C51 C46 -177.8(6)
C47 C46 C51 C50 -0.3(6)
C8 C46 C51 C50 175.3(4)
C50 C49 C54 O8 -116.4(6)
C48 C49 C54 O8 62.3(7)
C50 C49 C54 O7 68.6(8)
C48 C49 C54 O7 -112.8(6)
C12 C13 C55 C60 -124.8(4)
C14 C13 C55 C60 54.5(6)
C12 C13 C55 C56 60.3(5)
C14 C13 C55 C56 -120.3(4)
C60 C55 C56 C57 1.3(6)
C13 C55 C56 C57 176.3(4)
C55 C56 C57 C58 -3.6(7)
C55 C56 C57 C61 179.2(5)
C56 C57 C58 C59 4.1(7)
C61 C57 C58 C59 -178.9(5)
C56 C57 C58 C63 -174.6(4)
C61 C57 C58 C63 2.5(8)
C57 C58 C59 C60 -2.2(6)
C63 C58 C59 C60 176.4(4)
C57 C58 C59 C62 178.0(4)
C63 C58 C59 C62 -3.3(7)
C56 C55 C60 C59 0.7(6)
C13 C55 C60 C59 -174.2(4)
C58 C59 C60 C55 -0.2(6)
C62 C59 C60 C55 179.5(4)
C59 C58 C63 O9 133.0(5)
C57 C58 C63 O9 -48.3(7)
C59 C58 C63 O10 -48.1(6)
C57 C58 C63 O10 130.5(5)
C15 C14 C64 C65 -144.0(4)
C13 C14 C64 C65 32.1(6)
C15 C14 C64 C69 35.1(6)
C13 C14 C64 C69 -148.8(4)
C69 C64 C65 C66 2.0(6)
C14 C64 C65 C66 -178.9(4)
C64 C65 C66 C67 -2.9(7)
C64 C65 C66 C70 176.2(4)
C65 C66 C67 C68 2.0(7)
C70 C66 C67 C68 -177.0(4)
C65 C66 C67 C72 -179.6(4)
C70 C66 C67 C72 1.4(7)
C66 C67 C68 C69 -0.4(7)
C72 C67 C68 C69 -178.8(4)
C66 C67 C68 C71 178.4(5)
C72 C67 C68 C71 0.1(7)
C67 C68 C69 C64 -0.5(7)
C71 C68 C69 C64 -179.4(4)
C65 C64 C69 C68 -0.2(7)
C14 C64 C69 C68 -179.4(4)
C66 C67 C72 O12 110.8(6)
C68 C67 C72 O12 -70.8(7)
C66 C67 C72 O11 -66.0(8)
C68 C67 C72 O11 112.4(6)
